data_7049907
loop_
_publ_author_name
'Kotov, Vitalii Yu'
'Ilyukhin, Andrey B.'
'Buikin, Petr A.'
'Simonenko, Nikolay P.'
'Korlyukov, Alexander A.'
'Smol'yakov, Alexander F.'
'Yorov, Khursand E.'
'Gavrikov, Andrey V.'

_publ_section_title
;
 Unexpected hydrolytic transformation of new type hybrid bromobismuthates
 with methylpyrazinium dications.
;
_journal_issue 22
_journal_name_full 'Dalton transactions (Cambridge, England : 2003)'
_journal_page_first 7602
_journal_page_last 7611
_journal_paper_doi 10.1039/c9dt01019j
_journal_volume 48
_journal_year 2019
_chemical_formula_moiety 'Bi Br6, 2(C4 H5 N2), H3 O, H2 O'
_chemical_formula_sum 'C8 H15 Bi Br6 N4 O2'
_chemical_formula_weight 887.68
_space_group_IT_number 2
_space_group_name_Hall '-P 1'
_space_group_name_H-M_alt 'P -1'
_symmetry_cell_setting triclinic
_symmetry_Int_Tables_number 2
_symmetry_space_group_name_Hall '-P 1'
_symmetry_space_group_name_H-M 'P -1'
_atom_sites_solution_hydrogens mixed
_audit_conform_dict_location ftp://ftp.iucr.org/pub/cif_core.dic
_audit_conform_dict_name cif_core.dic
_audit_conform_dict_version 2.4.3
_audit_creation_date 2018-04-13T14:57:44-00:00
_audit_creation_method 'WinGX routine CIF_UPDATE'
_audit_update_record
;
2019-04-25 deposited with the CCDC.    2019-04-29 downloaded from the CCDC.
;
_cell_angle_alpha 77.477(2)
_cell_angle_beta 86.384(2)
_cell_angle_gamma 65.451(2)
_cell_formula_units_Z 2
_cell_length_a 8.9423(6)
_cell_length_b 9.2461(6)
_cell_length_c 14.0873(8)
_cell_measurement_reflns_used 5081
_cell_measurement_temperature 120(2)
_cell_measurement_theta_max 29.97
_cell_measurement_theta_min 2.48
_cell_measurement_wavelength 0.71073
_cell_volume 1033.79(11)
_computing_cell_refinement 'Bruker SAINT'
_computing_data_collection 'Bruker APEX2'
_computing_data_reduction 'Bruker SAINT'
_computing_molecular_graphics 'Bruker SHELXTL'
_computing_publication_material 'WinGX publication routines (Farrugia, 2012)'
_computing_structure_refinement 'SHELXL-2018 (Sheldrick, 2015)'
_computing_structure_solution 'SHELXS-2018 (Sheldrick, 2015)'
_diffrn_ambient_temperature 120(2)
_diffrn_measured_fraction_theta_full 0.998
_diffrn_measured_fraction_theta_max 0.998
_diffrn_measurement_device_type 'Bruker APEX-II CCD'
_diffrn_measurement_method '\f and \w scans'
_diffrn_radiation_monochromator graphite
_diffrn_radiation_type MoK\a
_diffrn_radiation_wavelength 0.71073
_diffrn_reflns_av_unetI/netI 0.0258
_diffrn_reflns_Laue_measured_fraction_full 0.998
_diffrn_reflns_Laue_measured_fraction_max 0.998
_diffrn_reflns_limit_h_max 10
_diffrn_reflns_limit_h_min 0
_diffrn_reflns_limit_k_max 11
_diffrn_reflns_limit_k_min -9
_diffrn_reflns_limit_l_max 16
_diffrn_reflns_limit_l_min -16
_diffrn_reflns_number 27294
_diffrn_reflns_point_group_measured_fraction_full 0.998
_diffrn_reflns_point_group_measured_fraction_max 0.998
_diffrn_reflns_theta_full 25.242
_diffrn_reflns_theta_max 25.414
_diffrn_reflns_theta_min 2.477
_exptl_absorpt_coefficient_mu 20.129
_exptl_absorpt_correction_T_max 0.0299
_exptl_absorpt_correction_T_min 0.0060
_exptl_absorpt_correction_type multi-scan
_exptl_absorpt_process_details TWINABS
_exptl_crystal_colour yellow
_exptl_crystal_density_diffrn 2.852
_exptl_crystal_density_method 'not measured'
_exptl_crystal_description block
_exptl_crystal_F_000 800
_exptl_crystal_size_max .24
_exptl_crystal_size_mid .20
_exptl_crystal_size_min .14
_refine_diff_density_max 3.879
_refine_diff_density_min -0.986
_refine_diff_density_rms 0.264
_refine_ls_extinction_method none
_refine_ls_goodness_of_fit_ref 1.149
_refine_ls_hydrogen_treatment constr
_refine_ls_matrix_type full
_refine_ls_number_constraints 0
_refine_ls_number_parameters 193
_refine_ls_number_reflns 3806
_refine_ls_number_restraints 0
_refine_ls_restrained_S_all 1.149
_refine_ls_R_factor_all 0.0472
_refine_ls_R_factor_gt 0.043
_refine_ls_shift/su_max 0.002
_refine_ls_shift/su_mean 0
_refine_ls_structure_factor_coef Fsqd
_refine_ls_weighting_details 'w=1/[\s^2^(Fo^2^)+(0.0500P)^2^+20.0000P] where P=(Fo^2^+2Fc^2^)/3'
_refine_ls_weighting_scheme calc
_refine_ls_wR_factor_gt 0.1155
_refine_ls_wR_factor_ref 0.1177
_reflns_Friedel_coverage 0
_reflns_number_gt 3528
_reflns_number_total 3806
_reflns_threshold_expression 'I > 2\s(I)'
_cod_data_source_file c9dt01019j2.cif
_cod_data_source_block 5
_cod_depositor_comments 'Adding full bibliography for 7049900--7049908.cif.'
_cod_database_code 7049907
_twin_special_details
;
To collect experimental data for 5, the spliced crystals have been 
investigated. The main domain made up \\sim 70% of the volume and the latter 
part contained more than 5 domains thus not allowing one to take absorbance 
into account correctly.


 TWINABS - Bruker AXS scaling for twinned crystals - Version 2012/1
 ------------------------------------------------------------------

 Equivalent reflections defined according to point group -1    

 Reading batch  1 from file 11_24_4_01.mul
 Reading batch  2 from file 11_24_4_02.mul
 Reading batch  3 from file 11_24_4_03.mul
 Reading batch  4 from file 11_24_4_04.mul

  2 twin components present

 Mean and maximum errors in direction cosine check function =   0.001   0.009
 The mean error should not exceed 0.008, and is usually caused by matrix
 changes during data processing.

 Maximum 2-theta =  55.35 deg.   Approximate wavelength = 0.71069 Angstroms
 Approximate highest resolution = 0.765 Angstroms
 Approximate unit-cell:   8.937   9.240  14.081   77.49   86.35   65.46

 ==============================================================================

 PART 1 - Refinement of parameters to model systematic errors

    10199 data (   3556 unique ) involve domain  1 only,  mean I/sigma   8.8
    10178 data (   3546 unique ) involve domain  2 only,  mean I/sigma   6.5
     7029 data (   2526 unique ) involve   2 domains,  mean I/sigma  10.1

 Settings for parameter refinement:

 Maximum resolution =  0.1000 A
 (Intensity/sigma) threshold = 3.000
 Restraint esd for equal adjacent scale factors =  0.0050
 Maximum odd and even orders for spherical harmonics =   3   6


 Parameter refinement for twin component  1
 ------------------------------------------

    7136 single and      0 composite reflections used for parameter fitting
 Effective data to parameter ratio =    3.37

 wR2(int) =  0.0872 (selected reflections only, before parameter refinement)

 Cycle wR2(incid) wR2(diffr) Mean wt.
    1    0.0636    0.0511    0.9495
    2    0.0469    0.0452    0.9570
    3    0.0444    0.0439    0.9579
    4    0.0436    0.0434    0.9581
    5    0.0433    0.0432    0.9582
    6    0.0431    0.0431    0.9583
    7    0.0430    0.0430    0.9583
    8    0.0430    0.0430    0.9583
    9    0.0429    0.0429    0.9583
   10    0.0429    0.0429    0.9583
   11    0.0429    0.0429    0.9583
   12    0.0428    0.0429    0.9583
   13    0.0428    0.0428    0.9583
   14    0.0428    0.0428    0.9584
   15    0.0428    0.0428    0.9584
   16    0.0428    0.0428    0.9584
   17    0.0428    0.0428    0.9584
   18    0.0428    0.0428    0.9584
   19    0.0428    0.0428    0.9584
   20    0.0428    0.0428    0.9584
   21    0.0428    0.0428    0.9584
   22    0.0428    0.0428    0.9584
   23    0.0428    0.0428    0.9584
   24    0.0427    0.0428    0.9584
   25    0.0427    0.0428    0.9584
   26    0.0427    0.0428    0.9584
   27    0.0427    0.0428    0.9584
   28    0.0427    0.0427    0.9584
   29    0.0427    0.0427    0.9584
   30    0.0427    0.0427    0.9584
   31    0.0427    0.0427    0.9585
   32    0.0427    0.0427    0.9585
   33    0.0427    0.0427    0.9585
   34    0.0427    0.0427    0.9585
   35    0.0427    0.0427    0.9585
   36    0.0427    0.0427    0.9585
   37    0.0427    0.0427    0.9585
   38    0.0427    0.0427    0.9585
   39    0.0427    0.0427    0.9585
   40    0.0427    0.0427    0.9585

 wR2(int) =  0.0427 (selected reflections only, after parameter refinement)


 Parameter refinement for twin component  2
 ------------------------------------------

    6374 single and      0 composite reflections used for parameter fitting
 Effective data to parameter ratio =    3.02

 wR2(int) =  0.0953 (selected reflections only, before parameter refinement)

 Cycle wR2(incid) wR2(diffr) Mean wt.
    1    0.0707    0.0578    0.9345
    2    0.0533    0.0516    0.9424
    3    0.0507    0.0502    0.9433
    4    0.0498    0.0496    0.9437
    5    0.0493    0.0492    0.9439
    6    0.0491    0.0490    0.9442
    7    0.0489    0.0488    0.9444
    8    0.0488    0.0487    0.9445
    9    0.0486    0.0486    0.9447
   10    0.0486    0.0486    0.9448
   11    0.0485    0.0485    0.9450
   12    0.0485    0.0484    0.9451
   13    0.0484    0.0484    0.9452
   14    0.0484    0.0484    0.9453
   15    0.0483    0.0483    0.9453
   16    0.0483    0.0483    0.9454
   17    0.0483    0.0483    0.9455
   18    0.0483    0.0483    0.9455
   19    0.0482    0.0482    0.9456
   20    0.0482    0.0482    0.9456
   21    0.0482    0.0482    0.9457
   22    0.0482    0.0482    0.9457
   23    0.0482    0.0482    0.9457
   24    0.0481    0.0482    0.9458
   25    0.0481    0.0481    0.9458
   26    0.0481    0.0481    0.9458
   27    0.0481    0.0481    0.9458
   28    0.0481    0.0481    0.9458
   29    0.0481    0.0481    0.9459
   30    0.0481    0.0481    0.9459
   31    0.0480    0.0480    0.9459
   32    0.0480    0.0480    0.9459
   33    0.0480    0.0480    0.9459
   34    0.0480    0.0480    0.9459
   35    0.0480    0.0480    0.9459
   36    0.0480    0.0480    0.9459
   37    0.0480    0.0480    0.9459
   38    0.0480    0.0480    0.9460
   39    0.0480    0.0480    0.9460
   40    0.0480    0.0480    0.9460

 wR2(int) =  0.0480 (selected reflections only, after parameter refinement)

 ==============================================================================

 PART 2 - Reject outliers and establish error model

 Rejected reflections are ignored in the statistics and Postscript plots
 (except the detector diagnostics) and in the output .hkl files. All statistics
 and error estimates refer to total intensities (of single or composite
 reflections) only. Before applying rejections there are:

   27406 total and   9628 unique reflections assuming Friedel's law.

   27394 total and   9626 unique reflections after rejecting pathological cases 

   27306 total and   9624 unique reflections left after |I-<I>|/su test


 g = 0.0259 gave best error model; g set to 0.0259 for further calculations


 Statistics for singles of twin component  1
 -------------------------------------------

 Scan 2-theta  R(int)  Incid. factors  Diffr. factors    K     Total I>2sig(I)
    1  -22.5  0.0367   0.852 - 1.142   0.943 - 1.138   0.765    2903    2448
    2  -22.5  0.0420   0.963 - 1.238   0.953 - 1.144   0.848    2834    2359
    3  -22.5  0.0453   0.683 - 0.966   0.943 - 1.144   0.786    2281    1892
    4  -22.5  0.0435   0.699 - 1.008   0.943 - 1.144   0.752    2168    1798

   All scans  0.0417   0.683 - 1.238   0.943 - 1.144   0.788   10186    8497


 Statistics for singles of twin component  2
 -------------------------------------------

 Scan 2-theta  R(int)  Incid. factors  Diffr. factors    K     Total I>2sig(I)
    1  -22.5  0.0505   0.848 - 1.160   0.926 - 1.206   0.765    2887    2309
    2  -22.5  0.0532   0.905 - 1.170   0.927 - 1.203   0.848    2820    2182
    3  -22.5  0.0616   0.607 - 0.979   0.915 - 1.193   0.786    2293    1810
    4  -22.5  0.0583   0.661 - 0.996   0.915 - 1.192   0.752    2165    1714

   All scans  0.0556   0.607 - 1.170   0.915 - 1.206   0.788   10165    8015


 Statistics for all composite reflections
 ----------------------------------------

 Scan 2-theta  R(int)  Incid. factors  Diffr. factors    K     Total I>2sig(I)
    1  -22.5  0.0502   0.852 - 1.135   0.930 - 1.145   0.765    1668    1544
    2  -22.5  0.0522   0.921 - 1.224   0.949 - 1.149   0.848    1567    1432
    3  -22.5  0.0593   0.642 - 0.976   0.925 - 1.105   0.786    1904    1686
    4  -22.5  0.0576   0.680 - 1.002   0.925 - 1.115   0.752    1816    1619

   All scans  0.0550   0.642 - 1.224   0.925 - 1.149   0.788    6955    6281


 Statistics for all single and composite reflections
 ---------------------------------------------------

 Scan 2-theta  R(int)  Incid. factors  Diffr. factors    K     Total I>2sig(I)
    1  -22.5  0.0451   0.848 - 1.160   0.926 - 1.206   0.765    7458    6301
    2  -22.5  0.0485   0.905 - 1.238   0.927 - 1.203   0.848    7221    5973
    3  -22.5  0.0549   0.607 - 0.979   0.915 - 1.193   0.786    6478    5388
    4  -22.5  0.0529   0.661 - 1.008   0.915 - 1.192   0.752    6149    5131

   All scans  0.0502   0.607 - 1.238   0.915 - 1.206   0.788   27306   22793

 su = K * Sqrt[ sigma^2(I) + (g<I>)^2 ]  where sigma(I) is estimated by SAINT

 The above statistics are based on all non-rejected data, ignoring
 reflections without equivalents when estimating R(int) and K.

 ==============================================================================

 PART 3 - Output Postscript diagnostics and corrected data


 Unique HKLF 4 data extracted from all observed data

 Cycle   N(1) Rint(1)  N(all) Rint(all) Twin fractions
    1   17100  0.0866   27233  0.0891   0.6248  0.3752
    2   17129  0.0771   27294  0.0772   0.6228  0.3772
    3   17129  0.0577   27294  0.0610   0.6235  0.3765
    4   17129  0.0574   27294  0.0608   0.6235  0.3765
    5   17129  0.0573   27294  0.0607   0.6235  0.3765
    6   17129  0.0572   27294  0.0606   0.6235  0.3765
    7   17129  0.0571   27294  0.0606   0.6235  0.3765
    8   17129  0.0570   27294  0.0605   0.6235  0.3765
    9   17129  0.0570   27294  0.0605   0.6235  0.3765
   10   17129  0.0569   27294  0.0604   0.6234  0.3766
   11   17129  0.0569   27294  0.0604   0.6234  0.3766
   12   17129  0.0569   27294  0.0604   0.6234  0.3766
   13   17129  0.0568   27294  0.0604   0.6234  0.3766
   14   17129  0.0568   27294  0.0604   0.6234  0.3766
   15   17129  0.0568   27294  0.0603   0.6234  0.3766
   16   17129  0.0568   27294  0.0603   0.6234  0.3766
   17   17129  0.0568   27294  0.0603   0.6234  0.3766
   18   17129  0.0568   27294  0.0603   0.6234  0.3766
   19   17129  0.0568   27294  0.0603   0.6234  0.3766
   20   17129  0.0568   27294  0.0603   0.6234  0.3766

 N(1) and Rint(1) refer to singles and composites that include domain 1.

 Rint = 0.0603  for all   27294  observations and
 Rint = 0.0480  for all   16729  observations with I > 3sigma(I)

 Rint is based on agreement between observed single and composite intensities
 and those calculated from refined unique intensities and twin fractions.

    4027 Corrected reflections written to file twin4.hkl
 Reflections merged according to point-group -1    
 Minimum and maximum apparent transmission:  0.005917  0.029912
 Additional spherical absorption correction applied with mu*r =  4.0000


 HKLF 5 dataset constructed from all observations involving domain 1
    5100 Corrected reflections written to file twin5.hkl
 Reflections merged according to point-group -1    
 Single reflections that also occur in composites omitted
 Minimum and maximum apparent transmission:  0.006201  0.029912
 Additional spherical absorption correction applied with mu*r =  4.0000



;

loop_
_symmetry_equiv_pos_as_xyz
'x, y, z'
'-x, -y, -z'

loop_
_atom_site_label
_atom_site_type_symbol
_atom_site_fract_x
_atom_site_fract_y
_atom_site_fract_z
_atom_site_U_iso_or_equiv
_atom_site_adp_type
_atom_site_occupancy
_atom_site_site_symmetry_order
_atom_site_calc_flag
_atom_site_refinement_flags_posn
_atom_site_refinement_flags_adp
_atom_site_refinement_flags_occupancy
Bi1 Bi 0 0 0.5 0.02318(16) Uani 1 2 d S . P
Bi2 Bi 0.5 0 0 0.02351(16) Uani 1 2 d S . P
Br1 Br 0.14766(14) -0.20584(13) 0.36728(8) 0.0311(3) Uani 1 1 d . . .
Br2 Br 0.18415(14) 0.18452(13) 0.42047(8) 0.0290(3) Uani 1 1 d . . .
Br3 Br -0.27201(14) 0.20196(15) 0.36778(8) 0.0340(3) Uani 1 1 d . . .
Br4 Br 0.44036(15) 0.20006(15) 0.13848(9) 0.0345(3) Uani 1 1 d . . .
Br5 Br 0.41962(17) -0.23642(15) 0.13080(10) 0.0425(3) Uani 1 1 d . . .
Br6 Br 0.83651(13) -0.15982(13) 0.06276(8) 0.0280(2) Uani 1 1 d . . .
O1 O 0.0664(9) 0.5391(9) 0.2359(6) 0.0317(18) Uani 1 1 d . . .
H1 H -0.016528 0.604889 0.277823 0.038 Uiso 1 1 d R U .
H2 H 0.041652 0.477469 0.210751 0.038 Uiso 1 1 d R U .
H3 H 0.156573 0.50784 0.249371 0.038 Uiso 1 1 d R U .
O2 O 0.3616(10) 0.4643(10) 0.2850(6) 0.0324(18) Uani 1 1 d . . .
H4 H 0.360347 0.567589 0.250049 0.039 Uiso 1 1 d R U .
H5 H 0.466156 0.396398 0.274579 0.039 Uiso 1 1 d R U .
N1 N 0.8132(12) -0.3491(12) 0.3481(7) 0.032(2) Uani 1 1 d . . .
N2 N 0.5304(12) -0.2277(13) 0.4418(8) 0.036(2) Uani 1 1 d . . .
H6 H 0.436915 -0.18888 0.471553 0.043 Uiso 1 1 calc R U .
N3 N 0.9757(12) 0.3504(13) 0.1594(8) 0.036(2) Uani 1 1 d . . .
N4 N 0.8382(13) 0.1800(13) 0.0919(8) 0.040(3) Uani 1 1 d . . .
H7 H 0.793748 0.124353 0.069901 0.047 Uiso 1 1 calc R U .
C1 C 0.7806(16) -0.4376(15) 0.4265(9) 0.036(3) Uani 1 1 d . . .
H1A H 0.858557 -0.54614 0.449073 0.043 Uiso 1 1 calc R U .
C2 C 0.6386(16) -0.3793(15) 0.4770(9) 0.035(3) Uani 1 1 d . . .
H2A H 0.618541 -0.444112 0.534184 0.042 Uiso 1 1 calc R U .
C3 C 0.5576(16) -0.1338(16) 0.3646(9) 0.038(3) Uani 1 1 d . . .
H3A H 0.478195 -0.026191 0.341298 0.045 Uiso 1 1 calc R U .
C4 C 0.7022(15) -0.1944(15) 0.3190(9) 0.036(3) Uani 1 1 d . . .
H4A H 0.725627 -0.125953 0.265116 0.044 Uiso 1 1 calc R U .
C5 C 1.0363(15) 0.1890(16) 0.1843(9) 0.036(3) Uani 1 1 d . . .
H5A H 1.129495 0.133554 0.227603 0.044 Uiso 1 1 calc R U .
C6 C 0.9711(15) 0.0998(16) 0.1508(9) 0.035(3) Uani 1 1 d . . .
H6A H 1.018637 -0.015616 0.168617 0.042 Uiso 1 1 calc R U .
C7 C 0.7709(16) 0.3403(16) 0.0655(12) 0.047(3) Uani 1 1 d . . .
H7A H 0.674567 0.395178 0.024768 0.056 Uiso 1 1 calc R U .
C8 C 0.8442(16) 0.4264(16) 0.0987(12) 0.047(3) Uani 1 1 d . . .
H8A H 0.800432 0.541361 0.078038 0.057 Uiso 1 1 calc R U .

loop_
_atom_site_aniso_label
_atom_site_aniso_U_11
_atom_site_aniso_U_22
_atom_site_aniso_U_33
_atom_site_aniso_U_23
_atom_site_aniso_U_13
_atom_site_aniso_U_12
Bi1 0.0217(3) 0.0242(3) 0.0250(3) -0.0084(2) 0.0030(2) -0.0095(2)
Bi2 0.0247(3) 0.0241(3) 0.0253(3) -0.0074(2) 0.0034(2) -0.0127(2)
Br1 0.0345(6) 0.0295(6) 0.0309(6) -0.0131(4) 0.0077(5) -0.0124(5)
Br2 0.0309(6) 0.0314(6) 0.0310(6) -0.0096(4) 0.0053(4) -0.0180(5)
Br3 0.0261(6) 0.0390(6) 0.0289(6) -0.0029(5) -0.0004(4) -0.0076(5)
Br4 0.0331(6) 0.0396(6) 0.0376(6) -0.0209(5) 0.0067(5) -0.0164(5)
Br5 0.0464(7) 0.0373(7) 0.0440(7) 0.0004(5) 0.0109(6) -0.0230(6)
Br6 0.0267(5) 0.0281(5) 0.0312(6) -0.0089(4) 0.0020(4) -0.0120(4)
O1 0.024(4) 0.031(4) 0.038(5) -0.012(4) 0.002(3) -0.008(3)
O2 0.029(4) 0.028(4) 0.037(5) -0.002(3) -0.002(3) -0.010(3)
N1 0.029(5) 0.037(5) 0.035(5) -0.015(4) 0.006(4) -0.016(4)
N2 0.023(5) 0.049(6) 0.038(6) -0.019(5) 0.009(4) -0.012(5)
N3 0.028(5) 0.045(6) 0.045(6) -0.022(5) 0.014(4) -0.022(5)
N4 0.039(6) 0.044(6) 0.052(7) -0.025(5) 0.008(5) -0.026(5)
C1 0.044(7) 0.028(6) 0.033(6) 0.001(5) -0.001(5) -0.016(5)
C2 0.052(8) 0.037(7) 0.028(6) -0.005(5) 0.003(5) -0.031(6)
C3 0.038(7) 0.039(7) 0.030(6) -0.007(5) -0.005(5) -0.009(6)
C4 0.037(7) 0.036(6) 0.032(6) -0.004(5) 0.001(5) -0.013(5)
C5 0.032(6) 0.048(7) 0.033(6) -0.018(6) 0.011(5) -0.017(6)
C6 0.031(6) 0.038(6) 0.033(6) -0.002(5) 0.013(5) -0.015(5)
C7 0.023(6) 0.040(7) 0.074(10) -0.007(7) -0.007(6) -0.012(5)
C8 0.033(7) 0.035(7) 0.081(11) -0.025(7) 0.001(7) -0.014(6)

loop_
_atom_type_symbol
_atom_type_description
_atom_type_scat_dispersion_real
_atom_type_scat_dispersion_imag
_atom_type_scat_source
C C 0.0033 0.0016 'International Tables Vol C Tables 4.2.6.8 and 6.1.1.4'
H H 0 0 'International Tables Vol C Tables 4.2.6.8 and 6.1.1.4'
N N 0.0061 0.0033 'International Tables Vol C Tables 4.2.6.8 and 6.1.1.4'
O O 0.0106 0.006 'International Tables Vol C Tables 4.2.6.8 and 6.1.1.4'
Br Br -0.2901 2.4595 'International Tables Vol C Tables 4.2.6.8 and 6.1.1.4'
Bi Bi -4.1077 10.2566 'International Tables Vol C Tables 4.2.6.8 and 6.1.1.4'

loop_
_geom_angle_atom_site_label_1
_geom_angle_atom_site_label_2
_geom_angle_atom_site_label_3
_geom_angle
_geom_angle_site_symmetry_1
_geom_angle_site_symmetry_3
Br1 Bi1 Br1 180.00(5) . 2_556
Br1 Bi1 Br2 89.01(3) . .
Br1 Bi1 Br2 90.99(3) 2_556 .
Br1 Bi1 Br2 90.99(3) . 2_556
Br1 Bi1 Br2 89.01(3) 2_556 2_556
Br2 Bi1 Br2 180 . 2_556
Br1 Bi1 Br3 88.64(3) . 2_556
Br1 Bi1 Br3 91.36(3) 2_556 2_556
Br2 Bi1 Br3 87.59(3) . 2_556
Br2 Bi1 Br3 92.41(3) 2_556 2_556
Br1 Bi1 Br3 91.36(3) . .
Br1 Bi1 Br3 88.64(3) 2_556 .
Br2 Bi1 Br3 92.41(3) . .
Br2 Bi1 Br3 87.59(3) 2_556 .
Br3 Bi1 Br3 180.00(4) 2_556 .
Br5 Bi2 Br5 180 2_655 .
Br5 Bi2 Br6 92.09(4) 2_655 2_655
Br5 Bi2 Br6 87.91(4) . 2_655
Br5 Bi2 Br6 87.91(4) 2_655 .
Br5 Bi2 Br6 92.09(4) . .
Br6 Bi2 Br6 180 2_655 .
Br5 Bi2 Br4 93.32(4) 2_655 2_655
Br5 Bi2 Br4 86.68(4) . 2_655
Br6 Bi2 Br4 89.32(3) 2_655 2_655
Br6 Bi2 Br4 90.68(3) . 2_655
Br5 Bi2 Br4 86.68(4) 2_655 .
Br5 Bi2 Br4 93.32(4) . .
Br6 Bi2 Br4 90.68(3) 2_655 .
Br6 Bi2 Br4 89.32(3) . .
Br4 Bi2 Br4 180 2_655 .
H1 O1 H2 117.4 . .
H1 O1 H3 118.5 . .
H2 O1 H3 115 . .
H4 O2 H5 100.2 . .
C1 N1 C4 117.3(11) . .
C3 N2 C2 122.7(11) . .
C3 N2 H6 118.6 . .
C2 N2 H6 118.6 . .
C5 N3 C8 117.6(11) . .
C7 N4 C6 122.2(11) . .
C7 N4 H7 118.9 . .
C6 N4 H7 118.9 . .
N1 C1 C2 122.8(11) . .
N1 C1 H1A 118.6 . .
C2 C1 H1A 118.6 . .
N2 C2 C1 116.9(11) . .
N2 C2 H2A 121.5 . .
C1 C2 H2A 121.5 . .
N2 C3 C4 118.4(12) . .
N2 C3 H3A 120.8 . .
C4 C3 H3A 120.8 . .
N1 C4 C3 121.8(12) . .
N1 C4 H4A 119.1 . .
C3 C4 H4A 119.1 . .
N3 C5 C6 123.1(12) . .
N3 C5 H5A 118.5 . .
C6 C5 H5A 118.5 . .
N4 C6 C5 117.6(12) . .
N4 C6 H6A 121.2 . .
C5 C6 H6A 121.2 . .
N4 C7 C8 118.4(12) . .
N4 C7 H7A 120.8 . .
C8 C7 H7A 120.8 . .
N3 C8 C7 121.1(12) . .
N3 C8 H8A 119.5 . .
C7 C8 H8A 119.5 . .

loop_
_geom_bond_atom_site_label_1
_geom_bond_atom_site_label_2
_geom_bond_distance
_geom_bond_site_symmetry_2
Bi1 Br1 2.8293(11) .
Bi1 Br1 2.8293(11) 2_556
Bi1 Br2 2.8550(11) .
Bi1 Br2 2.8550(11) 2_556
Bi1 Br3 2.8569(11) 2_556
Bi1 Br3 2.8569(11) .
Bi2 Br5 2.8428(12) 2_655
Bi2 Br5 2.8429(12) .
Bi2 Br6 2.8450(11) 2_655
Bi2 Br6 2.8451(11) .
Bi2 Br4 2.8505(11) 2_655
Bi2 Br4 2.8506(11) .
O1 H1 0.9971 .
O1 H2 0.8372 .
O1 H3 0.7563 .
O2 H4 0.9711 .
O2 H5 0.9079 .
N1 C1 1.319(15) .
N1 C4 1.347(16) .
N2 C3 1.315(17) .
N2 C2 1.334(16) .
N2 H6 0.88 .
N3 C5 1.330(16) .
N3 C8 1.336(18) .
N4 C7 1.321(17) .
N4 C6 1.332(17) .
N4 H7 0.88 .
C1 C2 1.375(18) .
C1 H1A 0.95 .
C2 H2A 0.95 .
C3 C4 1.360(18) .
C3 H3A 0.95 .
C4 H4A 0.95 .
C5 C6 1.359(18) .
C5 H5A 0.95 .
C6 H6A 0.95 .
C7 C8 1.384(19) .
C7 H7A 0.95 .
C8 H8A 0.95 .

loop_
_geom_hbond_atom_site_label_D
_geom_hbond_atom_site_label_H
_geom_hbond_atom_site_label_A
_geom_hbond_distance_DH
_geom_hbond_distance_HA
_geom_hbond_distance_DA
_geom_hbond_angle_DHA
_geom_hbond_site_symmetry_A
_geom_hbond_publ_flag
O1 H1 N1 1 1.71 2.647(12) 154.3 1_465 yes
O1 H2 N3 0.84 1.8 2.639(13) 176.4 1_455 yes
O1 H3 O2 0.76 1.79 2.536(11) 171.2 . yes
O2 H4 Br5 0.97 2.4 3.330(8) 160.7 1_565 yes
O2 H5 Br3 0.91 2.51 3.260(8) 140.1 1_655 yes
N2 H6 Br1 0.88 3.13 3.556(10) 112.2 . yes
N2 H6 Br3 0.88 2.63 3.410(10) 148.1 2_556 yes
N4 H7 Br4 0.88 3.08 3.512(10) 112.6 . yes
N4 H7 Br6 0.88 2.52 3.262(10) 142.9 . yes
C1 H1A Br1 0.95 3.08 3.748(12) 128.9 2_646 yes
C1 H1A Br2 0.95 3.02 3.854(13) 147.7 1_645 yes
C2 H2A Br1 0.95 3.09 3.737(12) 126.5 2_646 yes
C2 H2A O2 0.95 2.53 3.274(14) 135.8 2_656 yes
C3 H3A Br2 0.95 2.88 3.597(13) 133.6 . yes
C3 H3A Br4 0.95 3.1 3.774(13) 129.5 . yes
C4 H4A Br6 0.95 3 3.721(13) 134.1 . yes
C5 H5A Br2 0.95 2.96 3.642(13) 129.9 1_655 yes
C6 H6A Br1 0.95 2.97 3.598(12) 124.5 1_655 yes
C6 H6A Br6 0.95 3.1 3.554(13) 110.8 . yes
C8 H8A Br6 0.95 2.87 3.721(13) 149.1 1_565 yes
